data_7117630
loop_
_publ_author_name
'Chansaenpak, Kantapat'
'Wang, Mengzhe'
'Wu, Zhanhong'
'Zaman, Rehmat'
'Li, Zibo'
'Gabba\"i, Fran\,cois P'

_publ_section_title
;
 [^18^F]--NHC--BF~3~ adducts as water stable radio-prosthetic groups
 for PET imaging
;
_journal_coden_ASTM CHCOFS
_journal_issue 62
_journal_name_full
;
 Chemical Communications (Cambridge, United Kingdom)
;
_journal_page_first 12439
_journal_page_last 12442
_journal_paper_doi 10.1039/c5cc04545b
_journal_volume 51
_journal_year 2015
_chemical_formula_moiety 'C5 H8 B F3 N2'
_chemical_formula_sum 'C5 H8 B F3 N2'
_chemical_formula_weight 163.94
_space_group_IT_number 11
_symmetry_cell_setting monoclinic
_symmetry_space_group_name_Hall '-P 2yb'
_symmetry_space_group_name_H-M 'P 1 21/m 1'
_atom_sites_solution_hydrogens geom
_atom_sites_solution_primary direct
_atom_sites_solution_secondary difmap
_audit_creation_method SHELXL-97
_audit_update_record
;
2015-05-25 deposited with the CCDC.
2015-06-26 downloaded from the CCDC.
;
_cell_angle_alpha 90.00
_cell_angle_beta 105.675(3)
_cell_angle_gamma 90.00
_cell_formula_units_Z 2
_cell_length_a 7.169(2)
_cell_length_b 6.8769(19)
_cell_length_c 7.474(2)
_cell_measurement_temperature 173(2)
_cell_volume 354.77(17)
_computing_structure_refinement 'SHELXL-97 (Sheldrick, 1997)'
_computing_structure_solution 'SHELXS-97 (Sheldrick, 1990)'
_diffrn_ambient_temperature 173(2)
_diffrn_measured_fraction_theta_full 0.993
_diffrn_measured_fraction_theta_max 0.993
_diffrn_measurement_device_type Histar
_diffrn_radiation_monochromator graphite
_diffrn_radiation_source 'fine-focus sealed tube'
_diffrn_radiation_type MoK\a
_diffrn_radiation_wavelength 0.71073
_diffrn_reflns_av_R_equivalents 0.0269
_diffrn_reflns_av_sigmaI/netI 0.0230
_diffrn_reflns_limit_h_max 9
_diffrn_reflns_limit_h_min -9
_diffrn_reflns_limit_k_max 9
_diffrn_reflns_limit_k_min -8
_diffrn_reflns_limit_l_max 9
_diffrn_reflns_limit_l_min -9
_diffrn_reflns_number 4193
_diffrn_reflns_theta_full 28.16
_diffrn_reflns_theta_max 28.16
_diffrn_reflns_theta_min 2.83
_exptl_absorpt_coefficient_mu 0.148
_exptl_absorpt_correction_type semi-empirical
_exptl_crystal_density_diffrn 1.535
_exptl_crystal_density_method 'not measured'
_exptl_crystal_description single
_exptl_crystal_F_000 168
_exptl_crystal_size_max 0.2
_exptl_crystal_size_mid 0.1
_exptl_crystal_size_min 0.07
_refine_diff_density_max 0.382
_refine_diff_density_min -0.233
_refine_diff_density_rms 0.047
_refine_ls_extinction_method none
_refine_ls_goodness_of_fit_ref 1.056
_refine_ls_hydrogen_treatment mixed
_refine_ls_matrix_type full
_refine_ls_number_parameters 78
_refine_ls_number_reflns 927
_refine_ls_number_restraints 0
_refine_ls_restrained_S_all 1.056
_refine_ls_R_factor_all 0.0443
_refine_ls_R_factor_gt 0.0345
_refine_ls_shift/su_max 0.000
_refine_ls_shift/su_mean 0.000
_refine_ls_structure_factor_coef Fsqd
_refine_ls_weighting_details 'calc w=1/[\s^2^(Fo^2^)+(0.0456P)^2^+0.1140P] where P=(Fo^2^+2Fc^2^)/3'
_refine_ls_weighting_scheme calc
_refine_ls_wR_factor_gt 0.0864
_refine_ls_wR_factor_ref 0.0920
_reflns_number_gt 765
_reflns_number_total 927
_reflns_threshold_expression >2sigma(I)
_cod_duplicate_entry 7117552
_cod_data_source_file c5cc04545b2.cif
_cod_data_source_block i
_cod_original_sg_symbol_H-M P21/m
_cod_database_code 7117630

loop_
_symmetry_equiv_pos_as_xyz
'x, y, z'
'-x, y+1/2, -z'
'-x, -y, -z'
'x, -y-1/2, z'

loop_
_atom_site_label
_atom_site_type_symbol
_atom_site_fract_x
_atom_site_fract_y
_atom_site_fract_z
_atom_site_U_iso_or_equiv
_atom_site_adp_type
_atom_site_occupancy
_atom_site_symmetry_multiplicity
_atom_site_calc_flag
_atom_site_refinement_flags
_atom_site_disorder_assembly
_atom_site_disorder_group
F1 F 0.12852(17) 0.2500 0.53019(15) 0.0337(3) Uani 1 2 d S . .
C1 C 0.3123(3) 0.2500 1.1517(3) 0.0230(4) Uani 1 2 d S . .
B1 B 0.2232(3) 0.2500 0.7186(3) 0.0193(4) Uani 1 2 d S . .
F2 F 0.34039(11) 0.08510(12) 0.76220(12) 0.0291(3) Uani 1 1 d . . .
C2 C 0.0661(2) 0.2500 0.8427(2) 0.0155(4) Uani 1 2 d S . .
C3 C -0.2508(3) 0.2500 0.5947(3) 0.0248(4) Uani 1 2 d S . .
C4 C -0.2017(3) 0.2500 0.9400(3) 0.0195(4) Uani 1 2 d S . .
H18A H -0.3348 0.2500 0.9380 0.023 Uiso 1 2 calc SR . .
C5 C -0.0502(3) 0.2500 1.0918(3) 0.0190(4) Uani 1 2 d S . .
H11A H -0.0553 0.2500 1.2175 0.023 Uiso 1 2 calc SR . .
N6 N 0.1143(2) 0.2500 1.02964(19) 0.0159(3) Uani 1 2 d S . .
N7 N -0.1284(2) 0.2500 0.7874(2) 0.0169(3) Uani 1 2 d S . .
H11 H 0.306(4) 0.2500 1.273(5) 0.057(9) Uiso 1 2 d S . .
H12 H 0.380(3) 0.139(3) 1.131(2) 0.037(5) Uiso 1 1 d . . .
H31 H -0.382(4) 0.2500 0.603(4) 0.039(7) Uiso 1 2 d S . .
H32 H -0.227(2) 0.140(3) 0.527(3) 0.039(5) Uiso 1 1 d . . .

loop_
_atom_site_aniso_label
_atom_site_aniso_U_11
_atom_site_aniso_U_22
_atom_site_aniso_U_33
_atom_site_aniso_U_23
_atom_site_aniso_U_13
_atom_site_aniso_U_12
F1 0.0231(6) 0.0632(9) 0.0155(6) 0.000 0.0066(5) 0.000
C1 0.0180(9) 0.0304(11) 0.0183(9) 0.000 0.0010(7) 0.000
B1 0.0158(9) 0.0263(10) 0.0168(10) 0.000 0.0063(7) 0.000
F2 0.0254(5) 0.0316(5) 0.0340(5) 0.0006(4) 0.0143(4) 0.0079(3)
C2 0.0144(8) 0.0151(8) 0.0165(8) 0.000 0.0030(6) 0.000
C3 0.0176(10) 0.0384(12) 0.0163(9) 0.000 0.0010(7) 0.000
C4 0.0178(9) 0.0231(9) 0.0201(9) 0.000 0.0093(7) 0.000
C5 0.0202(9) 0.0214(9) 0.0178(9) 0.000 0.0089(7) 0.000
N6 0.0149(7) 0.0177(7) 0.0148(7) 0.000 0.0033(6) 0.000
N7 0.0154(7) 0.0192(7) 0.0156(7) 0.000 0.0035(6) 0.000

loop_
_atom_type_symbol
_atom_type_description
_atom_type_scat_dispersion_real
_atom_type_scat_dispersion_imag
_atom_type_scat_source
C C 0.0033 0.0016 'International Tables Vol C Tables 4.2.6.8 and 6.1.1.4'
H H 0.0000 0.0000 'International Tables Vol C Tables 4.2.6.8 and 6.1.1.4'
B B 0.0013 0.0007 'International Tables Vol C Tables 4.2.6.8 and 6.1.1.4'
F F 0.0171 0.0103 'International Tables Vol C Tables 4.2.6.8 and 6.1.1.4'
N N 0.0061 0.0033 'International Tables Vol C Tables 4.2.6.8 and 6.1.1.4'

loop_
_geom_angle_atom_site_label_1
_geom_angle_atom_site_label_2
_geom_angle_atom_site_label_3
_geom_angle
_geom_angle_site_symmetry_1
_geom_angle_site_symmetry_3
N6 C1 H11 108.6(19) . .
N6 C1 H12 110.7(11) . .
H11 C1 H12 108.9(14) . .
F1 B1 F2 109.58(11) . 4_565
F1 B1 F2 109.58(11) . .
F2 B1 F2 108.58(15) 4_565 .
F1 B1 C2 110.58(15) . .
F2 B1 C2 109.25(10) 4_565 .
F2 B1 C2 109.25(10) . .
N6 C2 N7 105.90(15) . .
N6 C2 B1 124.32(15) . .
N7 C2 B1 129.78(16) . .
N7 C3 H31 105.8(16) . .
N7 C3 H32 112.0(11) . .
H31 C3 H32 110.8(14) . .
C5 C4 N7 107.29(16) . .
C5 C4 H18A 126.4 . .
N7 C4 H18A 126.4 . .
C4 C5 N6 106.58(16) . .
C4 C5 H11A 126.7 . .
N6 C5 H11A 126.7 . .
C2 N6 C5 110.26(15) . .
C2 N6 C1 125.48(15) . .
C5 N6 C1 124.25(15) . .
C2 N7 C4 109.97(15) . .
C2 N7 C3 126.64(15) . .
C4 N7 C3 123.39(15) . .

loop_
_geom_bond_atom_site_label_1
_geom_bond_atom_site_label_2
_geom_bond_distance
_geom_bond_site_symmetry_2
F1 B1 1.388(2) .
C1 N6 1.465(2) .
C1 H11 0.92(3) .
C1 H12 0.941(19) .
B1 F2 1.3966(14) 4_565
B1 F2 1.3966(14) .
B1 C2 1.641(3) .
C2 N6 1.345(2) .
C2 N7 1.343(2) .
C3 N7 1.470(2) .
C3 H31 0.96(3) .
C3 H32 0.954(19) .
C4 C5 1.342(3) .
C4 N7 1.378(2) .
C4 H18A 0.9500 .
C5 N6 1.380(2) .
C5 H11A 0.9500 .

loop_
_geom_torsion_atom_site_label_1
_geom_torsion_atom_site_label_2
_geom_torsion_atom_site_label_3
_geom_torsion_atom_site_label_4
_geom_torsion
_geom_torsion_site_symmetry_1
_geom_torsion_site_symmetry_2
_geom_torsion_site_symmetry_3
_geom_torsion_site_symmetry_4
F1 B1 C2 N6 180.0 . . . .
F2 B1 C2 N6 -59.32(11) 4_565 . . .
F2 B1 C2 N6 59.32(11) . . . .
F1 B1 C2 N7 0.0 . . . .
F2 B1 C2 N7 120.68(11) 4_565 . . .
F2 B1 C2 N7 -120.68(11) . . . .
N7 C4 C5 N6 0.0 . . . .
N7 C2 N6 C5 0.0 . . . .
B1 C2 N6 C5 180.0 . . . .
N7 C2 N6 C1 180.0 . . . .
B1 C2 N6 C1 0.0 . . . .
C4 C5 N6 C2 0.0 . . . .
C4 C5 N6 C1 180.0 . . . .
N6 C2 N7 C4 0.0 . . . .
B1 C2 N7 C4 180.0 . . . .
N6 C2 N7 C3 180.0 . . . .
B1 C2 N7 C3 0.0 . . . .
C5 C4 N7 C2 0.0 . . . .
C5 C4 N7 C3 180.0 . . . .
